data_7201313
loop_
_publ_author_name
'Tao, Guo-Hong'
'Twamley, Brendan'
'Shreeve, Jean'ne M.'

_publ_section_title
;
 A thermally stable nitrogen-rich energetic
 material---3,4,5-triamino-1-tetrazolyl-1,2,4-triazole (TATT)
;
_journal_issue 32
_journal_name_full 'Journal of Materials Chemistry'
_journal_page_first 5850
_journal_paper_doi 10.1039/b908214j
_journal_volume 19
_journal_year 2009
_chemical_formula_moiety 'C3 H7 N10, N O3, H2 O'
_chemical_formula_sum 'C3 H9 N11 O4'
_chemical_formula_weight 263.21
_chemical_name_common 'C3 H7 N10, N O3, H2 O'
_chemical_name_systematic
;
?
;
_space_group_IT_number 14
_symmetry_cell_setting monoclinic
_symmetry_space_group_name_Hall '-P 2ybc'
_symmetry_space_group_name_H-M 'P 1 21/c 1'
_atom_sites_solution_hydrogens geom
_atom_sites_solution_primary direct
_atom_sites_solution_secondary difmap
_audit_creation_method SHELXL-97
_cell_angle_alpha 90.00
_cell_angle_beta 102.906(1)
_cell_angle_gamma 90.00
_cell_formula_units_Z 4
_cell_length_a 13.7734(8)
_cell_length_b 10.4858(6)
_cell_length_c 7.0995(4)
_cell_measurement_reflns_used 9245
_cell_measurement_temperature 90(2)
_cell_measurement_theta_max 30.01
_cell_measurement_theta_min 2.46
_cell_volume 999.44(10)
_computing_cell_refinement 'SAINT+ v. 7.23a (Bruker, 2006)'
_computing_data_collection 'SMART v. 5.632 (Bruker, 2006)'
_computing_data_reduction 'SAINT+ v. 7.23a (Bruker, 2006)'
_computing_molecular_graphics 'XP, SHELXTL v. 6.14 (Bruker, 2003)'
_computing_publication_material 'XCIF, SHELXTL, v. 6.14 (Bruker, 2003)'
_computing_structure_refinement 'XL, SHELXTL v. 6.14 (Bruker, 2003)'
_computing_structure_solution 'XS, SHELXTL v. 6.14 (Bruker, 2003)'
_diffrn_ambient_temperature 90(2)
_diffrn_detector_area_resol_mean 8.3
_diffrn_measured_fraction_theta_full 0.999
_diffrn_measured_fraction_theta_max 0.999
_diffrn_measurement_device_type 'Bruker/Siemens SMART APEX'
_diffrn_measurement_method '\w scans'
_diffrn_radiation_monochromator graphite
_diffrn_radiation_type MoK\a
_diffrn_radiation_wavelength 0.71073
_diffrn_reflns_av_R_equivalents 0.0205
_diffrn_reflns_av_sigmaI/netI 0.0135
_diffrn_reflns_limit_h_max 17
_diffrn_reflns_limit_h_min -17
_diffrn_reflns_limit_k_max 13
_diffrn_reflns_limit_k_min -13
_diffrn_reflns_limit_l_max 9
_diffrn_reflns_limit_l_min -9
_diffrn_reflns_number 14769
_diffrn_reflns_theta_full 27.50
_diffrn_reflns_theta_max 27.50
_diffrn_reflns_theta_min 2.46
_diffrn_source 'normal-focus sealed tube'
_exptl_absorpt_coefficient_mu 0.154
_exptl_absorpt_correction_T_max 0.984
_exptl_absorpt_correction_T_min 0.891
_exptl_absorpt_correction_type multi-scan
_exptl_absorpt_process_details 'SADABS-2007/4 (Bruker, 2007)'
_exptl_crystal_colour colorless
_exptl_crystal_density_diffrn 1.749
_exptl_crystal_density_method 'not measured'
_exptl_crystal_description needle
_exptl_crystal_F_000 544
_exptl_crystal_size_max 0.42
_exptl_crystal_size_mid 0.27
_exptl_crystal_size_min 0.12
_refine_diff_density_max 0.379
_refine_diff_density_min -0.222
_refine_diff_density_rms 0.052
_refine_ls_extinction_method none
_refine_ls_goodness_of_fit_ref 1.045
_refine_ls_hydrogen_treatment refall
_refine_ls_matrix_type full
_refine_ls_number_parameters 199
_refine_ls_number_reflns 2296
_refine_ls_number_restraints 0
_refine_ls_restrained_S_all 1.045
_refine_ls_R_factor_all 0.0353
_refine_ls_R_factor_gt 0.0327
_refine_ls_shift/su_max 0.001
_refine_ls_shift/su_mean 0.000
_refine_ls_structure_factor_coef Fsqd
_refine_ls_weighting_details 'calc w=1/[\s^2^(Fo^2^)+(0.0646P)^2^+0.2603P] where P=(Fo^2^+2Fc^2^)/3'
_refine_ls_weighting_scheme calc
_refine_ls_wR_factor_gt 0.0938
_refine_ls_wR_factor_ref 0.0968
_reflns_number_gt 2100
_reflns_number_total 2296
_reflns_threshold_expression I>2\s(I)
_cod_data_source_file b908214j.txt
_cod_data_source_block bt1299
_cod_original_sg_symbol_H-M P2(1)/c
_cod_database_code 7201313

loop_
_symmetry_equiv_pos_as_xyz
'x, y, z'
'-x, y+1/2, -z+1/2'
'-x, -y, -z'
'x, -y-1/2, z-1/2'

loop_
_atom_site_label
_atom_site_type_symbol
_atom_site_fract_x
_atom_site_fract_y
_atom_site_fract_z
_atom_site_U_iso_or_equiv
_atom_site_adp_type
_atom_site_occupancy
_atom_site_symmetry_multiplicity
_atom_site_calc_flag
_atom_site_refinement_flags
_atom_site_disorder_assembly
_atom_site_disorder_group
C5 C 0.91045(8) 0.30932(10) 1.11713(16) 0.0145(2) Uani 1 1 d . . .
C7 C 0.77050(8) 0.42960(10) 0.92255(15) 0.0142(2) Uani 1 1 d . . .
C11 C 0.68477(8) 0.25870(10) 0.79818(15) 0.0142(2) Uani 1 1 d . . .
H2 H 1.1059(14) 0.394(2) 1.367(3) 0.045(5) Uiso 1 1 d . . .
H4A H 0.7607(15) 0.914(2) 0.919(3) 0.043(5) Uiso 1 1 d . . .
H4B H 0.7897(13) 1.034(2) 0.973(3) 0.042(5) Uiso 1 1 d . . .
H8A H 0.8557(13) 0.5663(17) 1.050(3) 0.034(4) Uiso 1 1 d . . .
H8B H 0.7621(13) 0.6088(19) 0.904(2) 0.030(4) Uiso 1 1 d . . .
H10A H 0.5788(12) 0.5032(18) 0.785(3) 0.035(4) Uiso 1 1 d . . .
H10B H 0.6319(13) 0.5225(18) 0.629(3) 0.033(4) Uiso 1 1 d . . .
H12A H 0.5585(13) 0.2329(17) 0.625(2) 0.030(4) Uiso 1 1 d . . .
H12B H 0.6131(12) 0.1071(17) 0.697(2) 0.024(4) Uiso 1 1 d . . .
N1 N 0.96614(7) 0.40921(9) 1.18630(13) 0.0170(2) Uani 1 1 d . . .
N2 N 1.04480(7) 0.35014(9) 1.29450(13) 0.0171(2) Uani 1 1 d . . .
N3 N 1.03790(7) 0.22520(9) 1.29208(14) 0.0174(2) Uani 1 1 d . . .
N4 N 0.95042(7) 0.19557(9) 1.17752(14) 0.0169(2) Uani 1 1 d . . .
N6 N 0.81837(7) 0.32200(9) 0.99022(13) 0.0142(2) Uani 1 1 d . . .
N8 N 0.79759(7) 0.54852(9) 0.96253(14) 0.0174(2) Uani 1 1 d . . .
N9 N 0.68527(7) 0.39050(9) 0.80016(13) 0.0144(2) Uani 1 1 d . . .
N10 N 0.60675(7) 0.46434(10) 0.69854(15) 0.0199(2) Uani 1 1 d . . .
N12 N 0.61082(7) 0.19243(9) 0.68868(15) 0.0175(2) Uani 1 1 d . . .
N13 N 0.76544(7) 0.21224(9) 0.91191(13) 0.0150(2) Uani 1 1 d . . .
N14 N 0.62393(7) 0.69704(9) 0.14169(14) 0.0170(2) Uani 1 1 d . . .
O1 O 0.59720(7) 0.58299(8) 0.11195(13) 0.0237(2) Uani 1 1 d . . .
O2 O 0.70486(6) 0.72347(8) 0.25884(12) 0.0224(2) Uani 1 1 d . . .
O3 O 0.57189(7) 0.78470(8) 0.05360(13) 0.0256(2) Uani 1 1 d . . .
O4 O 0.78968(6) 0.95556(8) 1.01801(12) 0.0193(2) Uani 1 1 d . . .

loop_
_atom_site_aniso_label
_atom_site_aniso_U_11
_atom_site_aniso_U_22
_atom_site_aniso_U_33
_atom_site_aniso_U_23
_atom_site_aniso_U_13
_atom_site_aniso_U_12
C5 0.0136(5) 0.0150(5) 0.0142(5) 0.0007(4) 0.0019(4) -0.0002(4)
C7 0.0145(5) 0.0131(5) 0.0145(5) 0.0006(4) 0.0024(4) 0.0004(4)
C11 0.0159(5) 0.0116(5) 0.0153(5) 0.0007(4) 0.0040(4) -0.0004(4)
N1 0.0159(4) 0.0153(5) 0.0176(4) 0.0006(3) -0.0010(3) -0.0007(3)
N2 0.0158(4) 0.0151(5) 0.0184(5) 0.0016(3) -0.0005(4) -0.0006(3)
N3 0.0162(4) 0.0152(5) 0.0194(5) 0.0005(3) 0.0008(4) -0.0005(3)
N4 0.0151(5) 0.0150(5) 0.0190(5) 0.0013(3) 0.0003(4) 0.0007(3)
N6 0.0133(4) 0.0109(4) 0.0165(5) -0.0002(3) -0.0004(3) -0.0008(3)
N8 0.0182(5) 0.0115(4) 0.0197(5) -0.0002(3) -0.0019(4) 0.0000(4)
N9 0.0141(4) 0.0109(4) 0.0165(4) 0.0004(3) 0.0001(3) 0.0001(3)
N10 0.0172(5) 0.0149(5) 0.0237(5) 0.0022(4) -0.0035(4) 0.0037(4)
N12 0.0162(5) 0.0120(5) 0.0215(5) -0.0001(3) -0.0015(4) -0.0014(3)
N13 0.0147(4) 0.0108(4) 0.0179(4) -0.0015(3) 0.0004(3) -0.0024(3)
N14 0.0176(5) 0.0123(4) 0.0194(5) -0.0006(3) 0.0007(3) -0.0002(3)
O1 0.0261(4) 0.0111(4) 0.0311(5) -0.0016(3) 0.0003(4) -0.0035(3)
O2 0.0200(4) 0.0161(4) 0.0259(4) -0.0002(3) -0.0062(3) -0.0013(3)
O3 0.0236(4) 0.0138(4) 0.0325(5) 0.0013(3) -0.0082(4) 0.0021(3)
O4 0.0204(4) 0.0127(4) 0.0212(4) 0.0009(3) -0.0029(3) 0.0002(3)

loop_
_atom_type_symbol
_atom_type_description
_atom_type_scat_dispersion_real
_atom_type_scat_dispersion_imag
_atom_type_scat_source
C C 0.0033 0.0016 'International Tables Vol C Tables 4.2.6.8 and 6.1.1.4'
H H 0.0000 0.0000 'International Tables Vol C Tables 4.2.6.8 and 6.1.1.4'
N N 0.0061 0.0033 'International Tables Vol C Tables 4.2.6.8 and 6.1.1.4'
O O 0.0106 0.0060 'International Tables Vol C Tables 4.2.6.8 and 6.1.1.4'

loop_
_geom_angle_atom_site_label_1
_geom_angle_atom_site_label_2
_geom_angle_atom_site_label_3
_geom_angle
_geom_angle_site_symmetry_1
_geom_angle_site_symmetry_3
_geom_angle_publ_flag
N1 C5 N4 114.92(10) . . ?
N1 C5 N6 122.26(10) . . ?
N4 C5 N6 122.82(10) . . ?
N8 C7 N6 128.90(10) . . ?
N8 C7 N9 125.99(10) . . ?
N6 C7 N9 105.12(9) . . ?
N13 C11 N12 126.71(10) . . ?
N13 C11 N9 111.30(9) . . ?
N12 C11 N9 121.98(9) . . ?
C5 N1 N2 100.07(9) . . ?
N3 N2 N1 114.14(9) . . ?
N3 N2 H2 121.2(12) . . ?
N1 N2 H2 124.5(12) . . ?
N2 N3 N4 107.08(9) . . ?
N3 N4 C5 103.79(9) . . ?
C7 N6 C5 128.18(9) . . ?
C7 N6 N13 112.11(9) . . ?
C5 N6 N13 119.68(9) . . ?
C7 N8 H8A 120.2(11) . . ?
C7 N8 H8B 119.7(12) . . ?
H8A N8 H8B 120.1(17) . . ?
C7 N9 C11 108.06(8) . . ?
C7 N9 N10 128.56(9) . . ?
C11 N9 N10 123.29(9) . . ?
N9 N10 H10A 107.7(11) . . ?
N9 N10 H10B 108.1(11) . . ?
H10A N10 H10B 110.0(16) . . ?
C11 N12 H12A 119.1(12) . . ?
C11 N12 H12B 118.2(10) . . ?
H12A N12 H12B 122.1(15) . . ?
C11 N13 N6 103.41(8) . . ?
O3 N14 O1 120.31(10) . . ?
O3 N14 O2 119.53(9) . . ?
O1 N14 O2 120.14(9) . . ?
H4A O4 H4B 102.4(18) . . ?

loop_
_geom_bond_atom_site_label_1
_geom_bond_atom_site_label_2
_geom_bond_distance
_geom_bond_site_symmetry_2
_geom_bond_publ_flag
C5 N1 1.3259(14) . ?
C5 N4 1.3432(14) . ?
C5 N6 1.3884(14) . ?
C7 N8 1.3143(14) . ?
C7 N6 1.3406(14) . ?
C7 N9 1.3585(13) . ?
C11 N13 1.3127(14) . ?
C11 N12 1.3308(14) . ?
C11 N9 1.3820(14) . ?
N1 N2 1.3326(13) . ?
N2 N3 1.3134(14) . ?
N2 H2 1.00(2) . ?
N3 N4 1.3311(13) . ?
N6 N13 1.4086(12) . ?
N8 H8A 0.915(18) . ?
N8 H8B 0.849(19) . ?
N9 N10 1.3932(12) . ?
N10 H10A 0.890(18) . ?
N10 H10B 0.900(19) . ?
N12 H12A 0.871(18) . ?
N12 H12B 0.897(18) . ?
N14 O3 1.2448(13) . ?
N14 O1 1.2552(12) . ?
N14 O2 1.2637(12) . ?
O4 H4A 0.84(2) . ?
O4 H4B 0.89(2) . ?

loop_
_geom_hbond_atom_site_label_D
_geom_hbond_atom_site_label_H
_geom_hbond_atom_site_label_A
_geom_hbond_distance_DH
_geom_hbond_distance_HA
_geom_hbond_distance_DA
_geom_hbond_angle_DHA
_geom_hbond_site_symmetry_A
N2 H2 O4 1.00(2) 1.62(2) 2.6146(12) 175.4(18) 2_747
O4 H4A O2 0.84(2) 1.89(2) 2.7045(12) 160.7(19) 4_576
O4 H4A N14 0.84(2) 2.67(2) 3.4908(13) 164.0(17) 4_576
N8 H8A N1 0.915(18) 2.304(18) 2.8982(14) 122.3(14) .
N8 H8A N3 0.915(18) 2.335(18) 3.1366(13) 146.2(15) 2_757
N10 H10A O1 0.890(18) 2.430(18) 3.2175(14) 147.7(14) 1_556
N12 H12A O3 0.871(18) 2.027(18) 2.8800(13) 166.0(16) 2_645
O4 H4B N13 0.89(2) 1.93(2) 2.7947(13) 165.8(16) 1_565
N8 H8B O2 0.849(19) 2.101(19) 2.9349(13) 167.3(16) 4_576
N8 H8B O2 0.849(19) 2.101(19) 2.9349(13) 167.3(16) 4_576
N10 H10B O3 0.900(19) 2.204(19) 2.8273(13) 125.9(14) 4_576
N10 H10B O4 0.900(19) 2.484(18) 3.1842(14) 135.0(15) 4_575
N12 H12B O1 0.897(18) 2.079(18) 2.9371(13) 159.8(14) 4_566

loop_
_geom_torsion_atom_site_label_1
_geom_torsion_atom_site_label_2
_geom_torsion_atom_site_label_3
_geom_torsion_atom_site_label_4
_geom_torsion
_geom_torsion_site_symmetry_1
_geom_torsion_site_symmetry_2
_geom_torsion_site_symmetry_3
_geom_torsion_site_symmetry_4
_geom_torsion_publ_flag
N4 C5 N1 N2 0.31(12) . . . . ?
N6 C5 N1 N2 -179.00(10) . . . . ?
C5 N1 N2 N3 -0.08(11) . . . . ?
N1 N2 N3 N4 -0.17(12) . . . . ?
N2 N3 N4 C5 0.33(11) . . . . ?
N1 C5 N4 N3 -0.42(12) . . . . ?
N6 C5 N4 N3 178.89(9) . . . . ?
N8 C7 N6 C5 -1.68(18) . . . . ?
N9 C7 N6 C5 178.39(10) . . . . ?
N8 C7 N6 N13 -179.63(10) . . . . ?
N9 C7 N6 N13 0.44(11) . . . . ?
N1 C5 N6 C7 -1.87(17) . . . . ?
N4 C5 N6 C7 178.87(10) . . . . ?
N1 C5 N6 N13 175.95(9) . . . . ?
N4 C5 N6 N13 -3.31(15) . . . . ?
N8 C7 N9 C11 -179.98(10) . . . . ?
N6 C7 N9 C11 -0.05(11) . . . . ?
N8 C7 N9 N10 -3.31(17) . . . . ?
N6 C7 N9 N10 176.62(10) . . . . ?
N13 C11 N9 C7 -0.39(11) . . . . ?
N12 C11 N9 C7 -179.04(9) . . . . ?
N13 C11 N9 N10 -177.27(9) . . . . ?
N12 C11 N9 N10 4.07(15) . . . . ?
N12 C11 N13 N6 179.19(10) . . . . ?
N9 C11 N13 N6 0.62(11) . . . . ?
C7 N6 N13 C11 -0.67(11) . . . . ?
C5 N6 N13 C11 -178.81(9) . . . . ?

loop_
_cod_related_entry_id
_cod_related_entry_database
_cod_related_entry_code
1 ChemSpider 25940483
